data_4335058
loop_
_publ_author_name
'Peter Comba'
'Michael Morgen'
'Hubert Wadepohl'

_publ_section_title
;
 Tuning of the Properties of Transition-Metal Bispidine Complexes by
 Variation of the Basicity of the Aromatic Donor Groups
;
_journal_name_full 'Inorganic Chemistry'
_journal_page_first 6481
_journal_page_last 6501
_journal_paper_doi 10.1021/ic4004214
_journal_volume 52
_journal_year 2013
_chemical_formula_sum 'C29 H38 Cl2 Cu N6 O14 S2'
_chemical_formula_weight 893.21
_space_group_IT_number 2
_symmetry_cell_setting triclinic
_symmetry_Int_Tables_number 2
_symmetry_space_group_name_Hall '-P 1'
_symmetry_space_group_name_H-M 'P -1'
_atom_sites_solution_hydrogens geom
_atom_sites_solution_primary dual
_atom_sites_solution_secondary difmap
_audit_block_code co_mimo32a
_audit_creation_date
;
'Tue Sep 27 11:55:24 2011'
;
_audit_creation_method
;
CrysAlisPro, Oxford Diffraction Ltd.,
Version 1.171.35.15 (release 03-08-2011 CrysAlis171 .NET)
(compiled Aug  3 2011,13:03:54)
;
_cell_angle_alpha 65.620(4)
_cell_angle_beta 79.171(4)
_cell_angle_gamma 65.285(4)
_cell_formula_units_Z 2.00000
_cell_length_a 11.5947(5)
_cell_length_b 13.4730(6)
_cell_length_c 13.9099(5)
_cell_measurement_reflns_used 11551
_cell_measurement_temperature 99.9(3)
_cell_measurement_theta_max 72.0443
_cell_measurement_theta_min 3.4862
_cell_volume 1797.57(15)
_computing_cell_refinement
;
CrysAlisPro, Agilent Technologies,
Version 1.171.35.15 (release 03-08-2011 CrysAlis171 .NET)
(compiled Aug  3 2011,13:03:54)
;
_computing_data_collection
;
CrysAlisPro, Agilent Technologies,
Version 1.171.35.15 (release 03-08-2011 CrysAlis171 .NET)
(compiled Aug  3 2011,13:03:54)
;
_computing_data_reduction
;
CrysAlisPro, Agilent Technologies,
Version 1.171.35.15 (release 03-08-2011 CrysAlis171 .NET)
(compiled Aug  3 2011,13:03:54)
;
_computing_structure_refinement 'SHELXL-97 (Sheldrick, 2008)'
_computing_structure_solution 'SUPERFLIP (Palatinus, 2007-2009)'
_diffrn_ambient_temperature 99.9(3)
_diffrn_detector_area_resol_mean 15.9241
_diffrn_measured_fraction_theta_full 0.984
_diffrn_measured_fraction_theta_max 0.984
_diffrn_measurement_details
;
  1 omega  -21.00   61.00   1.0000    3.2300
omega____ theta____ kappa____ phi______ frames
    -        0.0000   57.0000  -30.0000 82

  2 omega  -53.00  -15.00   1.0000    3.2300
omega____ theta____ kappa____ phi______ frames
    -      -42.5000  -77.0000   30.0000 38

  3 omega  -44.00  -12.00   1.0000    3.2300
omega____ theta____ kappa____ phi______ frames
    -      -42.5000  -77.0000 -180.0000 32

  4 omega  -99.00  -34.00   1.0000    3.2300
omega____ theta____ kappa____ phi______ frames
    -      -42.5000  178.0000  -60.0000 65

  5 omega  -45.00  -12.00   1.0000    3.2300
omega____ theta____ kappa____ phi______ frames
    -      -42.5000  -77.0000 -120.0000 33

  6 omega  -43.00  -12.00   1.0000    3.2300
omega____ theta____ kappa____ phi______ frames
    -      -42.5000  -77.0000  120.0000 31

  7 omega -105.00  -34.00   1.0000    3.2300
omega____ theta____ kappa____ phi______ frames
    -      -42.5000  178.0000  150.0000 71

  8 omega  -38.00  -12.00   1.0000    3.2300
omega____ theta____ kappa____ phi______ frames
    -      -42.5000  -77.0000   60.0000 26

  9 omega  -55.00   25.00   1.0000    3.2300
omega____ theta____ kappa____ phi______ frames
    -      -42.5000   63.0000  -30.0000 80

 10 omega -101.00  -70.00   1.0000    3.2300
omega____ theta____ kappa____ phi______ frames
    -      -42.5000  -77.0000   60.0000 31

 11 omega -107.00  -71.00   1.0000    3.2300
omega____ theta____ kappa____ phi______ frames
    -      -42.5000  -77.0000  -60.0000 36

 12 omega  -63.00   18.00   1.0000    3.2300
omega____ theta____ kappa____ phi______ frames
    -      -42.5000   57.0000  150.0000 81

 13 omega  -59.00   16.00   1.0000    3.2300
omega____ theta____ kappa____ phi______ frames
    -      -42.5000   63.0000 -150.0000 75

 14 omega -106.00  -75.00   1.0000    3.2300
omega____ theta____ kappa____ phi______ frames
    -      -42.5000  -77.0000  -30.0000 31

 15 omega  -53.00  -14.00   1.0000    3.2300
omega____ theta____ kappa____ phi______ frames
    -      -42.5000  -77.0000  -60.0000 39

 16 omega  -40.00  -12.00   1.0000    3.2300
omega____ theta____ kappa____ phi______ frames
    -      -42.5000  -77.0000  -30.0000 28

 17 omega  -95.00  -57.00   1.0000    3.2300
omega____ theta____ kappa____ phi______ frames
    -      -42.5000  -77.0000 -120.0000 38

 18 omega   25.00  112.00   1.0000    3.2300
omega____ theta____ kappa____ phi______ frames
    -       55.1171 -125.0000   60.0000 87

 19 omega   26.00  105.00   1.0000    3.2300
omega____ theta____ kappa____ phi______ frames
    -       55.1171   77.0000 -180.0000 79

 20 omega   30.00  121.00   1.0000    3.2300
omega____ theta____ kappa____ phi______ frames
    -       55.1171   72.0000 -123.0000 91

 21 omega   26.00  125.00   1.0000    3.2300
omega____ theta____ kappa____ phi______ frames
    -       55.1171   77.0000  120.0000 99

 22 omega   25.00  125.00   1.0000    3.2300
omega____ theta____ kappa____ phi______ frames
    -       55.1171   77.0000   59.0000 100

 23 omega   27.00  122.00   1.0000    3.2300
omega____ theta____ kappa____ phi______ frames
    -       55.1171   76.0000  -25.0000 95

 24 omega   80.00  175.00   1.0000    3.2300
omega____ theta____ kappa____ phi______ frames
    -      110.2342   77.0000  150.0000 95

 25 omega   80.00  105.00   1.0000    3.2300
omega____ theta____ kappa____ phi______ frames
    -      110.2342   77.0000  -30.0000 25

 26 omega   80.00  105.00   1.0000    3.2300
omega____ theta____ kappa____ phi______ frames
    -      110.2342   77.0000 -150.0000 25

 27 omega   46.00  140.00   1.0000    3.2300
omega____ theta____ kappa____ phi______ frames
    -      110.2342  -77.0000 -150.0000 94

 28 omega   80.00  105.00   1.0000    3.2300
omega____ theta____ kappa____ phi______ frames
    -      110.2342   77.0000    0.0000 25

 29 omega   85.00  111.00   1.0000    3.2300
omega____ theta____ kappa____ phi______ frames
    -      110.2342   38.0000  -30.0000 26

 30 omega   89.00  170.00   1.0000    3.2300
omega____ theta____ kappa____ phi______ frames
    -      110.2342   63.0000  120.0000 81

 31 omega   85.00  118.00   1.0000    3.2300
omega____ theta____ kappa____ phi______ frames
    -      110.2342   38.0000 -120.0000 33

 32 omega   42.00  111.00   1.0000    3.2300
omega____ theta____ kappa____ phi______ frames
    -      110.2342 -111.0000   30.0000 69

 33 omega   89.00  115.00   1.0000    3.2300
omega____ theta____ kappa____ phi______ frames
    -      110.2342   50.0000   60.0000 26

 34 omega   80.00  105.00   1.0000    3.2300
omega____ theta____ kappa____ phi______ frames
    -      110.2342   77.0000  120.0000 25

 35 omega   88.00  175.00   1.0000    3.2300
omega____ theta____ kappa____ phi______ frames
    -      110.2342   50.0000  -30.0000 87

 36 omega   38.00  115.00   1.0000    3.2300
omega____ theta____ kappa____ phi______ frames
    -      110.2342 -111.0000 -120.0000 77

 37 omega   80.00  175.00   1.0000    3.2300
omega____ theta____ kappa____ phi______ frames
    -      110.2342   77.0000   30.0000 95

 38 omega   80.00  110.00   1.0000    3.2300
omega____ theta____ kappa____ phi______ frames
    -      110.2342   77.0000   90.0000 30

 39 omega  114.00  177.00   1.0000    3.2300
omega____ theta____ kappa____ phi______ frames
    -      110.2342   77.0000   60.0000 63

 40 omega  128.00  167.00   1.0000    3.2300
omega____ theta____ kappa____ phi______ frames
    -      110.2342   77.0000  -60.0000 39

 41 omega   80.00  105.00   1.0000    3.2300
omega____ theta____ kappa____ phi______ frames
    -      110.2342   77.0000  -60.0000 25

 42 omega  142.00  168.00   1.0000    3.2300
omega____ theta____ kappa____ phi______ frames
    -      110.2342   77.0000 -120.0000 26

 43 omega   80.00  105.00   1.0000    3.2300
omega____ theta____ kappa____ phi______ frames
    -      110.2342   77.0000 -120.0000 25

 44 omega  124.00  163.00   1.0000    3.2300
omega____ theta____ kappa____ phi______ frames
    -      110.2342   77.0000   90.0000 39

 45 omega   80.00  105.00   1.0000    3.2300
omega____ theta____ kappa____ phi______ frames
    -      110.2342   77.0000  -90.0000 25

 46 omega  110.00  176.00   1.0000    3.2300
omega____ theta____ kappa____ phi______ frames
    -      110.2342   77.0000  -90.0000 66

 47 omega   80.00  105.00   1.0000    3.2300
omega____ theta____ kappa____ phi______ frames
    -      110.2342   77.0000   60.0000 25

 48 omega   88.00  114.00   1.0000    3.2300
omega____ theta____ kappa____ phi______ frames
    -      110.2342   50.0000  -90.0000 26

 49 omega   85.00  110.00   1.0000    3.2300
omega____ theta____ kappa____ phi______ frames
    -      110.2342   38.0000  120.0000 25

 50 omega   90.00  115.00   1.0000    3.2300
omega____ theta____ kappa____ phi______ frames
    -      110.2342   50.0000 -180.0000 25

 51 omega   90.00  178.00   1.0000    3.2300
omega____ theta____ kappa____ phi______ frames
    -      110.2342   50.0000 -150.0000 88

 52 omega   90.00  117.00   1.0000    3.2300
omega____ theta____ kappa____ phi______ frames
    -      110.2342   50.0000 -120.0000 27

 53 omega   73.00  132.00   1.0000    3.2300
omega____ theta____ kappa____ phi______ frames
    -      110.2342  -63.0000  -30.0000 59

 54 omega   89.00  115.00   1.0000    3.2300
omega____ theta____ kappa____ phi______ frames
    -      110.2342   50.0000  150.0000 26

 55 omega   66.00  138.00   1.0000    3.2300
omega____ theta____ kappa____ phi______ frames
    -      110.2342  -77.0000   60.0000 72

 56 omega   85.00  112.00   1.0000    3.2300
omega____ theta____ kappa____ phi______ frames
    -      110.2342   38.0000    0.0000 27

 57 omega   89.00  115.00   1.0000    3.2300
omega____ theta____ kappa____ phi______ frames
    -      110.2342   50.0000  -60.0000 26

 58 omega   85.00  110.00   1.0000    3.2300
omega____ theta____ kappa____ phi______ frames
    -      110.2342   38.0000   60.0000 25

 59 omega   89.00  115.00   1.0000    3.2300
omega____ theta____ kappa____ phi______ frames
    -      110.2342   57.0000    1.0000 26

 60 omega   85.00  110.00   1.0000    3.2300
omega____ theta____ kappa____ phi______ frames
    -      110.2342   38.0000  -60.0000 25

 61 omega   85.00  110.00   1.0000    3.2300
omega____ theta____ kappa____ phi______ frames
    -      110.2342   38.0000 -180.0000 25

 62 omega   90.00  178.00   1.0000    3.2300
omega____ theta____ kappa____ phi______ frames
    -      110.2342   63.0000    0.0000 88

 63 omega  128.00  163.00   1.0000    3.2300
omega____ theta____ kappa____ phi______ frames
    -      110.2342   77.0000 -180.0000 35

 64 omega   88.00  114.00   1.0000    3.2300
omega____ theta____ kappa____ phi______ frames
    -      110.2342 -111.0000  150.0000 26

 65 omega   85.00  116.00   1.0000    3.2300
omega____ theta____ kappa____ phi______ frames
    -      110.2342   38.0000   90.0000 31

 66 omega   85.00  161.00   1.0000    3.2300
omega____ theta____ kappa____ phi______ frames
    -      110.2342   38.0000  -90.0000 76

 67 omega   80.00  105.00   1.0000    3.2300
omega____ theta____ kappa____ phi______ frames
    -      110.2342   77.0000 -180.0000 25

 68 omega   86.00  121.00   1.0000    3.2300
omega____ theta____ kappa____ phi______ frames
    -      110.2342   38.0000 -150.0000 35

 69 omega   96.00  121.00   1.0000    3.2300
omega____ theta____ kappa____ phi______ frames
    -      110.2342   50.0000  120.0000 25

 70 omega   39.00   64.00   1.0000    3.2300
omega____ theta____ kappa____ phi______ frames
    -      110.2342 -111.0000  150.0000 25

 71 omega   89.00  115.00   1.0000    3.2300
omega____ theta____ kappa____ phi______ frames
    -      110.2342   50.0000   30.0000 26

;
_diffrn_measurement_device_type 'SuperNova, Dual, Cu at zero, Eos'
_diffrn_measurement_method '\w scans'
_diffrn_orient_matrix_UB_11 0.1027897000
_diffrn_orient_matrix_UB_12 0.0498346000
_diffrn_orient_matrix_UB_13 -0.0151832000
_diffrn_orient_matrix_UB_21 0.0049219000
_diffrn_orient_matrix_UB_22 0.0274010000
_diffrn_orient_matrix_UB_23 -0.1193902000
_diffrn_orient_matrix_UB_31 -0.1039758000
_diffrn_orient_matrix_UB_32 0.1232752000
_diffrn_orient_matrix_UB_33 -0.0174984000
_diffrn_radiation_monochromator mirror
_diffrn_radiation_probe x-ray
_diffrn_radiation_type 'Cu K\a'
_diffrn_radiation_wavelength 1.5418
_diffrn_reflns_av_R_equivalents 0.0356
_diffrn_reflns_av_sigmaI/netI 0.0880
_diffrn_reflns_limit_h_max 14
_diffrn_reflns_limit_h_min -14
_diffrn_reflns_limit_k_max 16
_diffrn_reflns_limit_k_min -16
_diffrn_reflns_limit_l_max 17
_diffrn_reflns_limit_l_min -17
_diffrn_reflns_number 27485
_diffrn_reflns_theta_full 72.19
_diffrn_reflns_theta_max 72.0443
_diffrn_reflns_theta_min 3.4862
_diffrn_source 'SuperNova (Cu) x-ray Source'
_exptl_absorpt_coefficient_mu 3.825
_exptl_absorpt_correction_T_max 0.793
_exptl_absorpt_correction_T_min 0.619
_exptl_absorpt_correction_type analytical
_exptl_absorpt_process_details
;
CrysAlisPro, Agilent Technologies,
Version 1.171.35.15 (release 03-08-2011 CrysAlis171 .NET)
(compiled Aug  3 2011,13:03:54)
Analytical numeric absorption correction using a multifaceted crystal
            model based on expressions derived by R.C. Clark & J.S. Reid.
(Clark, R. C. & Reid, J. S. (1995). Acta Cryst. A51, 887-897)
;
_exptl_crystal_colour blue
_exptl_crystal_density_diffrn 1.650
_exptl_crystal_description block
_exptl_crystal_F_000 922
_exptl_crystal_size_max 0.1476
_exptl_crystal_size_mid 0.1323
_exptl_crystal_size_min 0.0695
_refine_diff_density_max 0.612
_refine_diff_density_min -0.569
_refine_diff_density_rms 0.062
_refine_ls_extinction_method none
_refine_ls_goodness_of_fit_ref 1.025
_refine_ls_hydrogen_treatment constr
_refine_ls_matrix_type full
_refine_ls_number_parameters 543
_refine_ls_number_reflns 6992
_refine_ls_number_restraints 94
_refine_ls_restrained_S_all 1.021
_refine_ls_R_factor_all 0.0393
_refine_ls_R_factor_gt 0.0321
_refine_ls_shift/su_max 0.001
_refine_ls_shift/su_mean 0.000
_refine_ls_structure_factor_coef Fsqd
_refine_ls_weighting_details 'calc w=1/[\s^2^(Fo^2^)+(0.0365P)^2^+1.6745P] where P=(Fo^2^+2Fc^2^)/3'
_refine_ls_weighting_scheme calc
_refine_ls_wR_factor_gt 0.0789
_refine_ls_wR_factor_ref 0.0833
_reflns_number_gt 6061
_reflns_number_total 6992
_reflns_threshold_expression >2sigma(I)
_cod_data_source_file ic4004214_si_003_3.cif
_cod_data_source_block co_mimo32a
_cod_original_cell_volume 1797.56(13)
_cod_database_code 4335058
_audit_block_refno 1331
_cell_oxdiff_length_a 11.5947(5)
_cell_oxdiff_length_b 13.4730(6)
_cell_oxdiff_length_c 13.9099(5)
_cell_oxdiff_angle_alpha 65.620(4)
_cell_oxdiff_angle_beta 79.171(4)
_cell_oxdiff_angle_gamma 65.285(4)
_cell_oxdiff_volume 1797.56(13)
_cell_oxdiff_measurement_reflns_used 11551
_reflns_odcompleteness_completeness 99.95
_reflns_odcompleteness_theta 66.97
_reflns_odcompleteness_iscentric 1
_chemical_oxdiff_formula c25h30cl2cu1n4o12s2

loop_
_symmetry_equiv_pos_as_xyz
'x, y, z'
'-x, -y, -z'

loop_
_atom_site_label
_atom_site_type_symbol
_atom_site_fract_x
_atom_site_fract_y
_atom_site_fract_z
_atom_site_U_iso_or_equiv
_atom_site_adp_type
_atom_site_occupancy
_atom_site_symmetry_multiplicity
_atom_site_calc_flag
_atom_site_refinement_flags
_atom_site_disorder_assembly
_atom_site_disorder_group
Cu Cu 0.93879(3) 0.35052(3) 0.47199(2) 0.01301(8) Uani 1 1 d . . .
S1 S 1.55520(5) 0.10545(5) 0.51734(4) 0.02152(12) Uani 1 1 d . . .
S2 S 0.43269(5) 0.81216(5) 0.27159(4) 0.01950(12) Uani 1 1 d . . .
O1 O 1.2675(2) 0.08310(18) 0.2597(2) 0.0646(8) Uani 1 1 d . . .
O2 O 1.29865(15) 0.24974(14) 0.17446(12) 0.0249(3) Uani 1 1 d . . .
O3 O 0.77049(16) 0.57160(15) 0.07173(13) 0.0280(4) Uani 1 1 d . . .
O4 O 0.74843(18) 0.40436(15) 0.10593(13) 0.0312(4) Uani 1 1 d . . .
O5 O 1.05762(14) 0.42188(13) 0.10143(11) 0.0169(3) Uani 1 1 d . . .
H5 H 1.1292 0.3892 0.0774 0.025 Uiso 1 1 calc R . .
O6 O 1.00909(16) 0.25969(16) 0.13560(14) 0.0287(4) Uani 1 1 d . . .
H6 H 1.0582 0.2599 0.0828 0.043 Uiso 1 1 calc R . .
N1 N 1.12564(16) 0.27071(15) 0.49960(13) 0.0145(3) Uani 1 1 d . . .
N2 N 0.77447(16) 0.48217(15) 0.41973(13) 0.0139(3) Uani 1 1 d . . .
N3 N 1.00087(15) 0.43640(15) 0.32935(13) 0.0121(3) Uani 1 1 d . . .
N7 N 0.92381(16) 0.23817(15) 0.39628(13) 0.0148(3) Uani 1 1 d . . .
N41 N 0.88429(16) 0.28647(16) 0.61942(13) 0.0166(4) Uani 1 1 d . . .
C1 C 1.10536(19) 0.26165(19) 0.27251(16) 0.0156(4) Uani 1 1 d . . .
C2 C 1.12398(18) 0.34891(18) 0.30814(15) 0.0137(4) Uani 1 1 d . . .
H2 H 1.1726 0.3920 0.2519 0.016 Uiso 1 1 calc R . .
C3 C 0.89344(18) 0.48934(18) 0.25551(15) 0.0124(4) Uani 1 1 d . . .
H3 H 0.9066 0.5546 0.1918 0.015 Uiso 1 1 calc R . .
C4 C 0.88253(18) 0.39879(18) 0.21909(15) 0.0126(4) Uani 1 1 d . . .
C5 C 0.83621(19) 0.30703(18) 0.30610(15) 0.0145(4) Uani 1 1 d . . .
H5A H 0.7501 0.3474 0.3307 0.017 Uiso 1 1 calc R . .
H5B H 0.8310 0.2531 0.2772 0.017 Uiso 1 1 calc R . .
C7 C 1.05055(19) 0.17546(19) 0.35844(16) 0.0168(4) Uani 1 1 d . . .
H7A H 1.0439 0.1220 0.3297 0.020 Uiso 1 1 calc R . .
H7B H 1.1091 0.1268 0.4186 0.020 Uiso 1 1 calc R . .
C8 C 1.01537(19) 0.33553(19) 0.17661(16) 0.0152(4) Uani 1 1 d . . .
C9 C 1.2328(2) 0.1863(2) 0.23607(18) 0.0201(4) Uani 1 1 d . . .
C10 C 1.4158(2) 0.1882(2) 0.12844(19) 0.0293(5) Uani 1 1 d . . .
H10A H 1.3961 0.1613 0.0802 0.044 Uiso 1 1 calc R . .
H10B H 1.4701 0.1201 0.1847 0.044 Uiso 1 1 calc R . .
H10C H 1.4601 0.2417 0.0894 0.044 Uiso 1 1 calc R . .
C11 C 0.79276(18) 0.46999(19) 0.12480(15) 0.0146(4) Uani 1 1 d . . .
C12 C 0.6770(3) 0.4629(2) 0.00888(19) 0.0331(6) Uani 1 1 d . . .
H12A H 0.7318 0.4870 -0.0515 0.050 Uiso 1 1 calc R . .
H12B H 0.6037 0.5326 0.0123 0.050 Uiso 1 1 calc R . .
H12C H 0.6476 0.4085 0.0006 0.050 Uiso 1 1 calc R . .
C13 C 1.19722(19) 0.28346(18) 0.41018(16) 0.0146(4) Uani 1 1 d . . .
C14 C 1.32831(19) 0.23766(19) 0.40972(17) 0.0165(4) Uani 1 1 d . . .
H14 H 1.3752 0.2495 0.3450 0.020 Uiso 1 1 calc R . .
C15 C 1.3909(2) 0.17348(19) 0.50624(17) 0.0170(4) Uani 1 1 d . . .
C16 C 1.3163(2) 0.16281(19) 0.59930(17) 0.0183(4) Uani 1 1 d . . .
H16 H 1.3554 0.1222 0.6662 0.022 Uiso 1 1 calc R . .
C17 C 1.18612(19) 0.21171(18) 0.59264(16) 0.0154(4) Uani 1 1 d . . .
H17 H 1.1367 0.2037 0.6561 0.019 Uiso 1 1 calc R . .
C18 C 1.6077(2) 0.1247(2) 0.38249(18) 0.0242(5) Uani 1 1 d . . .
H18A H 1.5903 0.2084 0.3409 0.036 Uiso 1 1 calc R . .
H18B H 1.5622 0.0973 0.3527 0.036 Uiso 1 1 calc R . .
H18C H 1.6991 0.0791 0.3806 0.036 Uiso 1 1 calc R . .
C19 C 0.77408(19) 0.54163(18) 0.31389(15) 0.0131(4) Uani 1 1 d . . .
C20 C 0.67294(19) 0.64206(18) 0.26302(15) 0.0141(4) Uani 1 1 d . . .
H20 H 0.6763 0.6828 0.1889 0.017 Uiso 1 1 calc R . .
C21 C 0.56516(19) 0.68297(18) 0.32237(16) 0.0147(4) Uani 1 1 d . . .
C22 C 0.56490(19) 0.61973(19) 0.43117(16) 0.0163(4) Uani 1 1 d . . .
H22 H 0.4925 0.6444 0.4734 0.020 Uiso 1 1 calc R . .
C23 C 0.66986(19) 0.52197(19) 0.47652(15) 0.0156(4) Uani 1 1 d . . .
H23 H 0.6691 0.4805 0.5507 0.019 Uiso 1 1 calc R . .
C24 C 0.4608(2) 0.8597(2) 0.13088(17) 0.0233(5) Uani 1 1 d . . .
H24A H 0.3894 0.9320 0.0954 0.035 Uiso 1 1 calc R . .
H24B H 0.4691 0.7980 0.1070 0.035 Uiso 1 1 calc R . .
H24C H 0.5392 0.8750 0.1137 0.035 Uiso 1 1 calc R . .
C25 C 1.02728(19) 0.53424(18) 0.33294(16) 0.0157(4) Uani 1 1 d . . .
H25A H 0.9494 0.5892 0.3532 0.024 Uiso 1 1 calc R . .
H25B H 1.0567 0.5760 0.2631 0.024 Uiso 1 1 calc R . .
H25C H 1.0930 0.5017 0.3848 0.024 Uiso 1 1 calc R . .
C26 C 0.8759(2) 0.15070(19) 0.47740(16) 0.0190(4) Uani 1 1 d . . .
H26A H 0.9319 0.1059 0.5383 0.028 Uiso 1 1 calc R . .
H26B H 0.8741 0.0967 0.4478 0.028 Uiso 1 1 calc R . .
H26C H 0.7899 0.1915 0.4998 0.028 Uiso 1 1 calc R . .
C41 C 0.8613(2) 0.24534(19) 0.70653(17) 0.0183(4) Uani 1 1 d . . .
C42 C 0.8354(2) 0.1923(2) 0.81835(17) 0.0264(5) Uani 1 1 d . . .
H42A H 0.7500 0.2398 0.8361 0.040 Uiso 1 1 calc R . .
H42B H 0.8980 0.1888 0.8594 0.040 Uiso 1 1 calc R . .
H42C H 0.8408 0.1123 0.8350 0.040 Uiso 1 1 calc R . .
Cl1 Cl 0.43913(5) 0.48604(5) 0.23680(4) 0.01898(11) Uani 1 1 d D . .
O11 O 0.30727(15) 0.51878(16) 0.27080(13) 0.0299(4) Uani 1 1 d D . .
O12 O 0.51746(15) 0.43916(16) 0.32654(12) 0.0276(4) Uani 1 1 d D . .
O13 O 0.47104(17) 0.39739(15) 0.19304(12) 0.0275(4) Uani 1 1 d D . .
O14 O 0.45830(16) 0.58887(15) 0.15812(13) 0.0280(4) Uani 1 1 d D . .
Cl2A Cl 0.8266(2) 0.8671(2) 0.07500(19) 0.0241(5) Uani 0.540(4) 1 d PDU A 1
O21A O 0.8969(15) 0.9374(12) 0.0095(12) 0.040(3) Uani 0.540(4) 1 d PDU A 1
O22A O 0.9031(4) 0.7721(4) 0.1617(3) 0.0367(10) Uani 0.540(4) 1 d PDU A 1
O23A O 0.7916(7) 0.8183(10) 0.0158(8) 0.0357(18) Uani 0.540(4) 1 d PDU A 1
O24A O 0.7144(3) 0.9372(3) 0.1169(3) 0.0391(10) Uani 0.540(4) 1 d PD A 1
Cl2B Cl 0.8639(3) 0.8336(3) 0.0646(2) 0.0227(5) Uani 0.460(4) 1 d PDU A 2
O21B O 0.7548(7) 0.8362(12) 0.0271(9) 0.033(2) Uani 0.460(4) 1 d PDU A 2
O22B O 0.8416(5) 0.8303(5) 0.1696(3) 0.0352(11) Uani 0.460(4) 1 d PDU A 2
O23B O 0.8916(18) 0.9353(13) -0.0040(15) 0.037(3) Uani 0.460(4) 1 d PDU A 2
O24B O 0.9764(3) 0.7287(3) 0.0640(3) 0.0272(10) Uani 0.460(4) 1 d PD A 2
N51 N 0.9239(2) -0.00056(19) 0.28878(17) 0.0314(5) Uani 1 1 d . . .
C51 C 0.8772(2) 0.0593(2) 0.20956(19) 0.0254(5) Uani 1 1 d . . .
C52 C 0.8142(3) 0.1385(3) 0.1094(2) 0.0405(7) Uani 1 1 d . . .
H52A H 0.8680 0.1795 0.0624 0.061 Uiso 1 1 calc R . .
H52B H 0.7328 0.1963 0.1217 0.061 Uiso 1 1 calc R . .
H52C H 0.7992 0.0930 0.0768 0.061 Uiso 1 1 calc R . .

loop_
_atom_site_aniso_label
_atom_site_aniso_U_11
_atom_site_aniso_U_22
_atom_site_aniso_U_33
_atom_site_aniso_U_23
_atom_site_aniso_U_13
_atom_site_aniso_U_12
Cu 0.01160(15) 0.01264(16) 0.01318(14) -0.00355(12) -0.00139(11) -0.00393(12)
S1 0.0132(2) 0.0253(3) 0.0278(3) -0.0145(2) -0.0064(2) -0.0019(2)
S2 0.0148(2) 0.0188(3) 0.0185(2) -0.0074(2) -0.00317(19) 0.0011(2)
O1 0.0289(11) 0.0244(11) 0.134(2) -0.0388(14) 0.0310(13) -0.0091(9)
O2 0.0227(8) 0.0217(9) 0.0242(8) -0.0113(7) 0.0089(6) -0.0039(7)
O3 0.0274(9) 0.0217(9) 0.0296(9) 0.0025(7) -0.0150(7) -0.0103(7)
O4 0.0482(11) 0.0219(9) 0.0269(9) -0.0038(7) -0.0248(8) -0.0116(8)
O5 0.0158(7) 0.0178(8) 0.0129(7) -0.0045(6) 0.0007(5) -0.0043(6)
O6 0.0230(9) 0.0397(11) 0.0433(10) -0.0350(9) 0.0149(7) -0.0174(8)
N1 0.0142(8) 0.0131(9) 0.0175(8) -0.0061(7) -0.0020(7) -0.0051(7)
N2 0.0131(8) 0.0130(9) 0.0142(8) -0.0043(7) -0.0010(6) -0.0041(7)
N3 0.0102(8) 0.0105(8) 0.0146(8) -0.0044(7) -0.0014(6) -0.0027(7)
N7 0.0161(9) 0.0128(9) 0.0143(8) -0.0021(7) -0.0031(7) -0.0060(7)
N41 0.0144(9) 0.0167(9) 0.0174(9) -0.0049(7) -0.0023(7) -0.0053(7)
C1 0.0137(10) 0.0139(10) 0.0198(10) -0.0072(8) -0.0023(8) -0.0039(9)
C2 0.0093(9) 0.0137(10) 0.0171(9) -0.0062(8) -0.0012(7) -0.0028(8)
C3 0.0098(9) 0.0113(10) 0.0140(9) -0.0036(8) -0.0013(7) -0.0027(8)
C4 0.0115(9) 0.0133(10) 0.0123(9) -0.0041(8) -0.0015(7) -0.0042(8)
C5 0.0141(10) 0.0142(10) 0.0151(9) -0.0033(8) -0.0026(7) -0.0065(8)
C7 0.0149(10) 0.0135(11) 0.0216(10) -0.0062(8) -0.0050(8) -0.0036(9)
C8 0.0129(10) 0.0156(11) 0.0184(10) -0.0082(8) -0.0016(8) -0.0041(8)
C9 0.0145(10) 0.0201(12) 0.0269(11) -0.0125(9) -0.0049(8) -0.0021(9)
C10 0.0194(12) 0.0370(15) 0.0286(12) -0.0191(11) 0.0053(9) -0.0039(11)
C11 0.0102(9) 0.0191(11) 0.0136(9) -0.0072(8) 0.0020(7) -0.0044(8)
C12 0.0466(16) 0.0303(14) 0.0241(12) -0.0079(11) -0.0216(11) -0.0098(12)
C13 0.0167(10) 0.0112(10) 0.0178(10) -0.0060(8) -0.0028(8) -0.0054(8)
C14 0.0144(10) 0.0173(11) 0.0212(10) -0.0108(9) -0.0012(8) -0.0055(9)
C15 0.0145(10) 0.0140(10) 0.0262(11) -0.0115(9) -0.0040(8) -0.0033(8)
C16 0.0194(11) 0.0182(11) 0.0196(10) -0.0091(9) -0.0056(8) -0.0051(9)
C17 0.0168(10) 0.0133(10) 0.0174(10) -0.0069(8) -0.0029(8) -0.0046(9)
C18 0.0136(10) 0.0290(13) 0.0307(12) -0.0177(10) -0.0006(9) -0.0022(10)
C19 0.0124(9) 0.0135(10) 0.0149(9) -0.0052(8) 0.0001(7) -0.0067(8)
C20 0.0136(10) 0.0132(10) 0.0142(9) -0.0045(8) -0.0004(7) -0.0045(8)
C21 0.0128(10) 0.0141(10) 0.0181(10) -0.0064(8) -0.0032(7) -0.0044(8)
C22 0.0130(10) 0.0194(11) 0.0181(10) -0.0092(9) 0.0014(8) -0.0061(9)
C23 0.0170(10) 0.0178(11) 0.0129(9) -0.0053(8) 0.0014(8) -0.0085(9)
C24 0.0197(11) 0.0227(12) 0.0178(10) -0.0020(9) -0.0044(8) -0.0031(10)
C25 0.0144(10) 0.0128(10) 0.0215(10) -0.0073(8) 0.0001(8) -0.0059(8)
C26 0.0244(11) 0.0163(11) 0.0177(10) -0.0023(9) -0.0037(8) -0.0118(9)
C41 0.0154(10) 0.0185(11) 0.0200(11) -0.0050(9) -0.0044(8) -0.0061(9)
C42 0.0237(12) 0.0343(14) 0.0161(10) -0.0012(10) -0.0030(9) -0.0135(11)
Cl1 0.0161(2) 0.0259(3) 0.0148(2) -0.0059(2) -0.00052(18) -0.0095(2)
O11 0.0146(8) 0.0382(11) 0.0280(9) -0.0053(8) 0.0005(6) -0.0093(8)
O12 0.0201(8) 0.0421(11) 0.0190(8) -0.0133(7) -0.0050(6) -0.0066(8)
O13 0.0378(10) 0.0293(10) 0.0198(8) -0.0093(7) -0.0003(7) -0.0169(8)
O14 0.0313(9) 0.0287(10) 0.0258(8) -0.0088(7) 0.0058(7) -0.0172(8)
Cl2A 0.0334(12) 0.0206(11) 0.0204(8) 0.0010(7) -0.0101(8) -0.0167(9)
O21A 0.049(4) 0.037(5) 0.033(4) 0.000(3) 0.001(3) -0.030(4)
O22A 0.042(3) 0.030(2) 0.0249(18) 0.0055(17) -0.0171(18) -0.0111(19)
O23A 0.027(4) 0.057(4) 0.043(3) -0.034(2) 0.004(3) -0.022(4)
O24A 0.031(2) 0.039(2) 0.053(2) -0.0206(18) -0.0019(16) -0.0144(17)
Cl2B 0.0358(14) 0.0207(13) 0.0143(7) -0.0025(8) -0.0028(8) -0.0162(10)
O21B 0.020(4) 0.048(4) 0.032(3) -0.015(3) -0.004(3) -0.014(4)
O22B 0.050(3) 0.038(3) 0.0139(19) -0.011(2) 0.0004(19) -0.014(2)
O23B 0.057(6) 0.025(4) 0.034(5) -0.006(3) 0.005(4) -0.026(4)
O24B 0.031(2) 0.024(2) 0.0196(18) -0.0072(15) -0.0053(14) -0.0028(16)
N51 0.0335(12) 0.0269(12) 0.0353(12) -0.0123(10) -0.0044(9) -0.0107(10)
C51 0.0301(13) 0.0224(13) 0.0311(13) -0.0163(11) 0.0042(10) -0.0126(11)
C52 0.0550(18) 0.0409(17) 0.0302(14) -0.0094(12) -0.0101(12) -0.0225(15)

loop_
_atom_type_symbol
_atom_type_description
_atom_type_scat_dispersion_real
_atom_type_scat_dispersion_imag
_atom_type_scat_source
C C 0.0181 0.0091 'International Tables Vol C Tables 4.2.6.8 and 6.1.1.4'
H H 0.0000 0.0000 'International Tables Vol C Tables 4.2.6.8 and 6.1.1.4'
Cl Cl 0.3639 0.7018 'International Tables Vol C Tables 4.2.6.8 and 6.1.1.4'
Cu Cu -1.9646 0.5888 'International Tables Vol C Tables 4.2.6.8 and 6.1.1.4'
N N 0.0311 0.0180 'International Tables Vol C Tables 4.2.6.8 and 6.1.1.4'
O O 0.0492 0.0322 'International Tables Vol C Tables 4.2.6.8 and 6.1.1.4'
S S 0.3331 0.5567 'International Tables Vol C Tables 4.2.6.8 and 6.1.1.4'

loop_
_exptl_crystal_face_index_h
_exptl_crystal_face_index_k
_exptl_crystal_face_index_l
_exptl_crystal_face_perp_dist
_exptl_oxdiff_crystal_face_indexfrac_h
_exptl_oxdiff_crystal_face_indexfrac_k
_exptl_oxdiff_crystal_face_indexfrac_l
_exptl_oxdiff_crystal_face_x
_exptl_oxdiff_crystal_face_y
_exptl_oxdiff_crystal_face_z
1 -3 -9 0.0302 0.9869 -3.0090 -8.9783 0.0878 0.9943 -0.3165
-3 6 3 0.0453 -2.9928 5.9954 2.9793 -0.0541 -0.2062 0.9981
3 -6 -3 0.0242 2.9928 -5.9954 -2.9793 0.0541 0.2062 -0.9981
0 -1 8 0.0712 0.0101 -0.9869 7.9900 -0.1695 -0.9809 -0.2625
-1 7 2 0.0501 -0.9949 6.9937 1.9796 0.2162 -0.0496 0.9310
7 6 3 0.0893 7.0016 6.0007 2.9850 0.9734 -0.1575 -0.0405
-6 -7 -3 0.0433 -6.0024 -6.9989 -2.9820 -0.9205 0.1347 -0.1865
-5 3 0 0.0709 -4.9964 2.9936 -0.0100 -0.3642 0.0586 0.8887
3 -5 -1 0.0431 2.9956 -4.9937 -0.9848 0.0740 -0.0045 -0.9098

loop_
_geom_angle_atom_site_label_1
_geom_angle_atom_site_label_2
_geom_angle_atom_site_label_3
_geom_angle
N41 Cu N2 97.17(7)
N41 Cu N1 95.96(7)
N2 Cu N1 157.71(7)
N41 Cu N3 169.35(7)
N2 Cu N3 82.13(7)
N1 Cu N3 81.65(7)
N41 Cu N7 104.84(7)
N2 Cu N7 95.51(7)
N1 Cu N7 98.43(7)
N3 Cu N7 85.79(6)
C15 S1 C18 102.48(10)
C21 S2 C24 103.82(10)
C9 O2 C10 116.44(18)
C11 O4 C12 114.52(18)
C8 O5 H5 109.5
C8 O6 H6 109.5
C13 N1 C17 117.87(17)
C13 N1 Cu 112.86(13)
C17 N1 Cu 129.22(14)
C23 N2 C19 118.18(18)
C23 N2 Cu 128.27(14)
C19 N2 Cu 113.41(13)
C25 N3 C2 107.84(15)
C25 N3 C3 108.29(15)
C2 N3 C3 118.49(15)
C25 N3 Cu 109.98(12)
C2 N3 Cu 106.14(12)
C3 N3 Cu 105.93(11)
C26 N7 C7 109.05(16)
C26 N7 C5 108.68(15)
C7 N7 C5 108.55(15)
C26 N7 Cu 107.72(12)
C7 N7 Cu 109.94(12)
C5 N7 Cu 112.84(12)
C41 N41 Cu 175.28(18)
C9 C1 C7 106.70(17)
C9 C1 C2 110.32(16)
C7 C1 C2 114.64(16)
C9 C1 C8 108.02(16)
C7 C1 C8 109.28(16)
C2 C1 C8 107.72(16)
N3 C2 C13 106.33(15)
N3 C2 C1 112.61(15)
C13 C2 C1 110.70(16)
N3 C2 H2 109.0
C13 C2 H2 109.0
C1 C2 H2 109.0
N3 C3 C19 106.07(15)
N3 C3 C4 113.12(16)
C19 C3 C4 111.62(15)
N3 C3 H3 108.6
C19 C3 H3 108.6
C4 C3 H3 108.6
C5 C4 C11 111.04(15)
C5 C4 C8 109.76(16)
C11 C4 C8 106.85(15)
C5 C4 C3 114.03(16)
C11 C4 C3 106.91(16)
C8 C4 C3 107.95(15)
N7 C5 C4 110.69(15)
N7 C5 H5A 109.5
C4 C5 H5A 109.5
N7 C5 H5B 109.5
C4 C5 H5B 109.5
H5A C5 H5B 108.1
N7 C7 C1 111.73(17)
N7 C7 H7A 109.3
C1 C7 H7A 109.3
N7 C7 H7B 109.3
C1 C7 H7B 109.3
H7A C7 H7B 107.9
O6 C8 O5 112.41(17)
O6 C8 C1 108.71(17)
O5 C8 C1 110.12(15)
O6 C8 C4 110.46(16)
O5 C8 C4 108.22(16)
C1 C8 C4 106.76(16)
O1 C9 O2 123.9(2)
O1 C9 C1 123.9(2)
O2 C9 C1 112.24(18)
O2 C10 H10A 109.5
O2 C10 H10B 109.5
H10A C10 H10B 109.5
O2 C10 H10C 109.5
H10A C10 H10C 109.5
H10B C10 H10C 109.5
O3 C11 O4 123.87(19)
O3 C11 C4 123.93(18)
O4 C11 C4 112.10(17)
O4 C12 H12A 109.5
O4 C12 H12B 109.5
H12A C12 H12B 109.5
O4 C12 H12C 109.5
H12A C12 H12C 109.5
H12B C12 H12C 109.5
N1 C13 C14 123.15(19)
N1 C13 C2 115.46(17)
C14 C13 C2 121.36(18)
C13 C14 C15 118.92(19)
C13 C14 H14 120.5
C15 C14 H14 120.5
C14 C15 C16 117.86(19)
C14 C15 S1 123.79(16)
C16 C15 S1 118.35(16)
C17 C16 C15 119.43(19)
C17 C16 H16 120.3
C15 C16 H16 120.3
N1 C17 C16 122.72(19)
N1 C17 H17 118.6
C16 C17 H17 118.6
S1 C18 H18A 109.5
S1 C18 H18B 109.5
H18A C18 H18B 109.5
S1 C18 H18C 109.5
H18A C18 H18C 109.5
H18B C18 H18C 109.5
N2 C19 C20 122.53(18)
N2 C19 C3 114.93(17)
C20 C19 C3 122.53(17)
C19 C20 C21 118.94(18)
C19 C20 H20 120.5
C21 C20 H20 120.5
C22 C21 C20 118.27(19)
C22 C21 S2 116.90(16)
C20 C21 S2 124.75(16)
C23 C22 C21 119.50(19)
C23 C22 H22 120.3
C21 C22 H22 120.3
N2 C23 C22 122.54(18)
N2 C23 H23 118.7
C22 C23 H23 118.7
S2 C24 H24A 109.5
S2 C24 H24B 109.5
H24A C24 H24B 109.5
S2 C24 H24C 109.5
H24A C24 H24C 109.5
H24B C24 H24C 109.5
N3 C25 H25A 109.5
N3 C25 H25B 109.5
H25A C25 H25B 109.5
N3 C25 H25C 109.5
H25A C25 H25C 109.5
H25B C25 H25C 109.5
N7 C26 H26A 109.5
N7 C26 H26B 109.5
H26A C26 H26B 109.5
N7 C26 H26C 109.5
H26A C26 H26C 109.5
H26B C26 H26C 109.5
N41 C41 C42 178.5(2)
C41 C42 H42A 109.5
C41 C42 H42B 109.5
H42A C42 H42B 109.5
C41 C42 H42C 109.5
H42A C42 H42C 109.5
H42B C42 H42C 109.5
O12 Cl1 O13 109.52(10)
O12 Cl1 O14 109.89(10)
O13 Cl1 O14 110.04(10)
O12 Cl1 O11 109.02(10)
O13 Cl1 O11 109.17(10)
O14 Cl1 O11 109.18(10)
O21A Cl2A O22A 109.6(7)
O21A Cl2A O24A 110.0(7)
O22A Cl2A O24A 108.3(3)
O21A Cl2A O23A 110.5(7)
O22A Cl2A O23A 108.6(5)
O24A Cl2A O23A 109.8(4)
O22B Cl2B O23B 110.5(9)
O22B Cl2B O21B 110.2(5)
O23B Cl2B O21B 109.6(9)
O22B Cl2B O24B 108.2(4)
O23B Cl2B O24B 107.5(8)
O21B Cl2B O24B 110.7(5)
N51 C51 C52 178.2(3)
C51 C52 H52A 109.5
C51 C52 H52B 109.5
H52A C52 H52B 109.5
C51 C52 H52C 109.5
H52A C52 H52C 109.5
H52B C52 H52C 109.5

loop_
_geom_bond_atom_site_label_1
_geom_bond_atom_site_label_2
_geom_bond_distance
Cu N41 1.9641(17)
Cu N2 1.9835(17)
Cu N1 2.0053(17)
Cu N3 2.0145(16)
Cu N7 2.2439(17)
S1 C15 1.739(2)
S1 C18 1.805(2)
S2 C21 1.745(2)
S2 C24 1.802(2)
O1 C9 1.186(3)
O2 C9 1.320(3)
O2 C10 1.453(3)
O3 C11 1.195(3)
O4 C11 1.318(3)
O4 C12 1.458(3)
O5 C8 1.402(2)
O5 H5 0.8400
O6 C8 1.391(2)
O6 H6 0.8400
N1 C13 1.349(3)
N1 C17 1.351(3)
N2 C23 1.352(3)
N2 C19 1.355(3)
N3 C25 1.494(2)
N3 C2 1.495(3)
N3 C3 1.499(2)
N7 C26 1.478(2)
N7 C7 1.479(3)
N7 C5 1.482(2)
N41 C41 1.138(3)
C1 C9 1.537(3)
C1 C7 1.538(3)
C1 C2 1.552(3)
C1 C8 1.555(3)
C2 C13 1.519(3)
C2 H2 1.0000
C3 C19 1.519(3)
C3 C4 1.557(3)
C3 H3 1.0000
C4 C5 1.535(3)
C4 C11 1.537(3)
C4 C8 1.557(3)
C5 H5A 0.9900
C5 H5B 0.9900
C7 H7A 0.9900
C7 H7B 0.9900
C10 H10A 0.9800
C10 H10B 0.9800
C10 H10C 0.9800
C12 H12A 0.9800
C12 H12B 0.9800
C12 H12C 0.9800
C13 C14 1.381(3)
C14 C15 1.400(3)
C14 H14 0.9500
C15 C16 1.405(3)
C16 C17 1.375(3)
C16 H16 0.9500
C17 H17 0.9500
C18 H18A 0.9800
C18 H18B 0.9800
C18 H18C 0.9800
C19 C20 1.379(3)
C20 C21 1.400(3)
C20 H20 0.9500
C21 C22 1.397(3)
C22 C23 1.370(3)
C22 H22 0.9500
C23 H23 0.9500
C24 H24A 0.9800
C24 H24B 0.9800
C24 H24C 0.9800
C25 H25A 0.9800
C25 H25B 0.9800
C25 H25C 0.9800
C26 H26A 0.9800
C26 H26B 0.9800
C26 H26C 0.9800
C41 C42 1.451(3)
C42 H42A 0.9800
C42 H42B 0.9800
C42 H42C 0.9800
Cl1 O12 1.4413(15)
Cl1 O13 1.4422(17)
Cl1 O14 1.4427(16)
Cl1 O11 1.4465(16)
Cl2A O21A 1.431(8)
Cl2A O22A 1.434(4)
Cl2A O24A 1.437(4)
Cl2A O23A 1.439(7)
Cl2B O22B 1.420(5)
Cl2B O23B 1.436(9)
Cl2B O21B 1.440(8)
Cl2B O24B 1.471(4)
N51 C51 1.133(3)
C51 C52 1.455(4)
C52 H52A 0.9800
C52 H52B 0.9800
C52 H52C 0.9800

loop_
_geom_torsion_atom_site_label_1
_geom_torsion_atom_site_label_2
_geom_torsion_atom_site_label_3
_geom_torsion_atom_site_label_4
_geom_torsion
N41 Cu N1 C13 172.09(14)
N2 Cu N1 C13 -62.1(2)
N3 Cu N1 C13 -18.37(14)
N7 Cu N1 C13 66.08(14)
N41 Cu N1 C17 -10.33(18)
N2 Cu N1 C17 115.5(2)
N3 Cu N1 C17 159.21(18)
N7 Cu N1 C17 -116.34(17)
N41 Cu N2 C23 10.15(18)
N1 Cu N2 C23 -115.5(2)
N3 Cu N2 C23 -159.13(17)
N7 Cu N2 C23 115.91(17)
N41 Cu N2 C19 -174.21(13)
N1 Cu N2 C19 60.1(2)
N3 Cu N2 C19 16.50(13)
N7 Cu N2 C19 -68.46(14)
N41 Cu N3 C25 -4.0(4)
N2 Cu N3 C25 82.96(13)
N1 Cu N3 C25 -81.70(13)
N7 Cu N3 C25 179.13(13)
N41 Cu N3 C2 112.4(4)
N2 Cu N3 C2 -160.65(12)
N1 Cu N3 C2 34.69(11)
N7 Cu N3 C2 -64.48(12)
N41 Cu N3 C3 -120.8(4)
N2 Cu N3 C3 -33.85(12)
N1 Cu N3 C3 161.49(13)
N7 Cu N3 C3 62.32(12)
N41 Cu N7 C26 0.92(14)
N2 Cu N7 C26 -98.01(13)
N1 Cu N7 C26 99.42(13)
N3 Cu N7 C26 -179.67(14)
N41 Cu N7 C7 -117.79(13)
N2 Cu N7 C7 143.28(13)
N1 Cu N7 C7 -19.29(13)
N3 Cu N7 C7 61.62(13)
N41 Cu N7 C5 120.88(13)
N2 Cu N7 C5 21.95(13)
N1 Cu N7 C5 -140.62(13)
N3 Cu N7 C5 -59.71(13)
N2 Cu N41 C41 -163(2)
N1 Cu N41 C41 -1(2)
N3 Cu N41 C41 -77(2)
N7 Cu N41 C41 100(2)
C25 N3 C2 C13 74.24(18)
C3 N3 C2 C13 -162.41(15)
Cu N3 C2 C13 -43.59(16)
C25 N3 C2 C1 -164.36(16)
C3 N3 C2 C1 -41.0(2)
Cu N3 C2 C1 77.82(16)
C9 C1 C2 N3 171.56(16)
C7 C1 C2 N3 -68.0(2)
C8 C1 C2 N3 53.9(2)
C9 C1 C2 C13 -69.6(2)
C7 C1 C2 C13 50.9(2)
C8 C1 C2 C13 172.76(16)
C25 N3 C3 C19 -74.30(18)
C2 N3 C3 C19 162.58(16)
Cu N3 C3 C19 43.64(16)
C25 N3 C3 C4 163.03(15)
C2 N3 C3 C4 39.9(2)
Cu N3 C3 C4 -79.03(16)
N3 C3 C4 C5 70.7(2)
C19 C3 C4 C5 -48.8(2)
N3 C3 C4 C11 -166.18(15)
C19 C3 C4 C11 74.29(19)
N3 C3 C4 C8 -51.5(2)
C19 C3 C4 C8 -171.07(16)
C26 N7 C5 C4 -179.59(17)
C7 N7 C5 C4 -61.1(2)
Cu N7 C5 C4 61.00(18)
C11 C4 C5 N7 179.54(16)
C8 C4 C5 N7 61.6(2)
C3 C4 C5 N7 -59.6(2)
C26 N7 C7 C1 179.27(16)
C5 N7 C7 C1 61.0(2)
Cu N7 C7 C1 -62.83(17)
C9 C1 C7 N7 -177.18(16)
C2 C1 C7 N7 60.4(2)
C8 C1 C7 N7 -60.6(2)
C9 C1 C8 O6 54.0(2)
C7 C1 C8 O6 -61.7(2)
C2 C1 C8 O6 173.12(15)
C9 C1 C8 O5 -69.6(2)
C7 C1 C8 O5 174.69(16)
C2 C1 C8 O5 49.6(2)
C9 C1 C8 C4 173.13(16)
C7 C1 C8 C4 57.4(2)
C2 C1 C8 C4 -67.71(19)
C5 C4 C8 O6 59.6(2)
C11 C4 C8 O6 -60.9(2)
C3 C4 C8 O6 -175.57(16)
C5 C4 C8 O5 -176.95(15)
C11 C4 C8 O5 62.56(19)
C3 C4 C8 O5 -52.12(19)
C5 C4 C8 C1 -58.43(19)
C11 C4 C8 C1 -178.92(15)
C3 C4 C8 C1 66.40(19)
C10 O2 C9 O1 4.3(4)
C10 O2 C9 C1 -174.88(18)
C7 C1 C9 O1 10.9(3)
C2 C1 C9 O1 136.0(3)
C8 C1 C9 O1 -106.5(3)
C7 C1 C9 O2 -169.89(17)
C2 C1 C9 O2 -44.8(2)
C8 C1 C9 O2 72.7(2)
C12 O4 C11 O3 4.8(3)
C12 O4 C11 C4 -171.91(19)
C5 C4 C11 O3 146.0(2)
C8 C4 C11 O3 -94.4(2)
C3 C4 C11 O3 21.0(3)
C5 C4 C11 O4 -37.4(2)
C8 C4 C11 O4 82.3(2)
C3 C4 C11 O4 -162.32(17)
C17 N1 C13 C14 1.1(3)
Cu N1 C13 C14 178.93(16)
C17 N1 C13 C2 179.10(17)
Cu N1 C13 C2 -3.0(2)
N3 C2 C13 N1 31.5(2)
C1 C2 C13 N1 -91.1(2)
N3 C2 C13 C14 -150.45(18)
C1 C2 C13 C14 86.9(2)
N1 C13 C14 C15 0.8(3)
C2 C13 C14 C15 -177.10(18)
C13 C14 C15 C16 -2.4(3)
C13 C14 C15 S1 177.04(15)
C18 S1 C15 C14 -7.2(2)
C18 S1 C15 C16 172.26(17)
C14 C15 C16 C17 2.1(3)
S1 C15 C16 C17 -177.35(16)
C13 N1 C17 C16 -1.4(3)
Cu N1 C17 C16 -178.84(15)
C15 C16 C17 N1 -0.2(3)
C23 N2 C19 C20 1.7(3)
Cu N2 C19 C20 -174.42(15)
C23 N2 C19 C3 -178.31(16)
Cu N2 C19 C3 5.6(2)
N3 C3 C19 N2 -33.3(2)
C4 C3 C19 N2 90.3(2)
N3 C3 C19 C20 146.73(18)
C4 C3 C19 C20 -89.7(2)
N2 C19 C20 C21 -1.5(3)
C3 C19 C20 C21 178.52(17)
C19 C20 C21 C22 0.0(3)
C19 C20 C21 S2 176.63(15)
C24 S2 C21 C22 -174.79(16)
C24 S2 C21 C20 8.5(2)
C20 C21 C22 C23 1.3(3)
S2 C21 C22 C23 -175.65(15)
C19 N2 C23 C22 -0.4(3)
Cu N2 C23 C22 175.09(15)
C21 C22 C23 N2 -1.1(3)
Cu N41 C41 C42 20(11)
